data_4086699
loop_
_publ_author_name
'Zhao, Xu'
'Lu, Zongming'
'Wang, Qiuyan'
'Wei, Donghui'
'Lu, Yunpeng'
'Duan, Zheng'
'Mathey, Francois'

_publ_section_title
;
 Blocking Intramolecular Cycloadditions between C\\tb C Triple Bonds and
 Electrophilic Phosphinidene Complexes: Generation of Intermediates Able
 To React with Arenes
;
_journal_issue 20
_journal_name_full Organometallics
_journal_page_first 3440
_journal_paper_doi 10.1021/acs.organomet.6b00642
_journal_volume 35
_journal_year 2016
_chemical_formula_moiety 'C25 H13 O5 P W'
_chemical_formula_sum 'C25 H13 O5 P W'
_chemical_formula_weight 608.17
_chemical_name_systematic
;
 ? 
;
_space_group_crystal_system monoclinic
_space_group_IT_number 14
_space_group_name_Hall '-P 2yn'
_space_group_name_H-M_alt 'P 1 21/n 1'
_symmetry_space_group_name_Hall '-P 2yn'
_symmetry_space_group_name_H-M 'P 1 21/n 1'
_atom_sites_solution_hydrogens geom
_atom_sites_solution_primary direct
_atom_sites_solution_secondary difmap
_audit_creation_date 2015-01-21
_audit_creation_method
;
Olex2 1.2
(compiled 2015.01.19 svn.r3143 for OlexSys, GUI svn.r4992)
;
_cell_angle_alpha 90.00
_cell_angle_beta 96.930(6)
_cell_angle_gamma 90.00
_cell_formula_units_Z 4
_cell_length_a 17.5740(9)
_cell_length_b 6.6713(4)
_cell_length_c 18.4915(7)
_cell_measurement_reflns_used 3467
_cell_measurement_temperature 291(2)
_cell_measurement_theta_max 28.1220
_cell_measurement_theta_min 3.2470
_cell_volume 2152.13(19)
_computing_cell_refinement
;
CrysAlisPro, Agilent Technologies,
Version 1.171.36.32 (release 02-08-2013 CrysAlis171 .NET)
(compiled Aug  2 2013,16:46:58)
;
_computing_data_collection
;
CrysAlisPro, Agilent Technologies,
Version 1.171.36.32 (release 02-08-2013 CrysAlis171 .NET)
(compiled Aug  2 2013,16:46:58)
;
_computing_data_reduction
;
CrysAlisPro, Agilent Technologies,
Version 1.171.36.32 (release 02-08-2013 CrysAlis171 .NET)
(compiled Aug  2 2013,16:46:58)
;
_computing_molecular_graphics 'Olex2 (Dolomanov et al., 2009)'
_computing_publication_material 'Olex2 (Dolomanov et al., 2009)'
_computing_structure_refinement 'ShelXL (Sheldrick, 2008)'
_computing_structure_solution 'ShelXS (Sheldrick, 2008)'
_diffrn_ambient_temperature 291.15
_diffrn_detector_area_resol_mean 16.2312
_diffrn_measured_fraction_theta_full 0.999
_diffrn_measured_fraction_theta_max 0.998
_diffrn_measurement_details
;
  1 omega   32.00   88.00   1.0000    7.0000
omega____ theta____ kappa____ phi______ frames
    -       19.7885   57.0000    0.0000 56

  2 omega  -39.00   88.00   1.0000    7.0000
omega____ theta____ kappa____ phi______ frames
    -       19.7885    0.0000 -180.0000 127

  3 omega   58.00   92.00   1.0000    7.0000
omega____ theta____ kappa____ phi______ frames
    -       19.7885  178.0000    0.0000 34

  4 omega  -24.00    1.00   1.0000    7.0000
omega____ theta____ kappa____ phi______ frames
    -       19.7885   19.0000  -60.0000 25
;
_diffrn_measurement_device_type 'Xcalibur, Eos, Gemini'
_diffrn_measurement_method '\w scans'
_diffrn_orient_matrix_UB_11 -0.0287635000
_diffrn_orient_matrix_UB_12 -0.0151020000
_diffrn_orient_matrix_UB_13 0.0231419000
_diffrn_orient_matrix_UB_21 0.0257270000
_diffrn_orient_matrix_UB_22 -0.0606058000
_diffrn_orient_matrix_UB_23 0.0231659000
_diffrn_orient_matrix_UB_31 0.0129657000
_diffrn_orient_matrix_UB_32 0.0861629000
_diffrn_orient_matrix_UB_33 0.0203798000
_diffrn_radiation_monochromator graphite
_diffrn_radiation_type MoK\a
_diffrn_radiation_wavelength 0.71073
_diffrn_reflns_av_R_equivalents 0.0295
_diffrn_reflns_av_unetI/netI 0.0424
_diffrn_reflns_limit_h_max 21
_diffrn_reflns_limit_h_min -21
_diffrn_reflns_limit_k_max 8
_diffrn_reflns_limit_k_min -6
_diffrn_reflns_limit_l_max 21
_diffrn_reflns_limit_l_min -23
_diffrn_reflns_number 9275
_diffrn_reflns_theta_full 26.00
_diffrn_reflns_theta_max 26.38
_diffrn_reflns_theta_min 3.25
_diffrn_source 'Enhance (Mo) X-ray Source'
_exptl_absorpt_coefficient_mu 5.477
_exptl_absorpt_correction_T_max 1.00000
_exptl_absorpt_correction_T_min 0.56329
_exptl_absorpt_correction_type multi-scan
_exptl_absorpt_process_details
;
CrysAlisPro, Agilent Technologies,
Version 1.171.36.32 (release 02-08-2013 CrysAlis171 .NET)
(compiled Aug  2 2013,16:46:58)
Empirical absorption correction using spherical harmonics,
 implemented in SCALE3 ABSPACK scaling algorithm.
;
_exptl_crystal_colour
;
;
_exptl_crystal_density_diffrn 1.877
_exptl_crystal_density_method 'not measured'
_exptl_crystal_description
;
;
_exptl_crystal_F_000 1168
_exptl_crystal_size_max 0.22
_exptl_crystal_size_mid 0.2
_exptl_crystal_size_min 0.17
_refine_diff_density_max 0.659
_refine_diff_density_min -1.019
_refine_diff_density_rms 0.100
_refine_ls_extinction_method none
_refine_ls_goodness_of_fit_ref 1.057
_refine_ls_hydrogen_treatment mixed
_refine_ls_matrix_type full
_refine_ls_number_parameters 293
_refine_ls_number_reflns 4399
_refine_ls_number_restraints 1
_refine_ls_restrained_S_all 1.058
_refine_ls_R_factor_all 0.0409
_refine_ls_R_factor_gt 0.0296
_refine_ls_shift/su_max 0.001
_refine_ls_shift/su_mean 0.000
_refine_ls_structure_factor_coef Fsqd
_refine_ls_weighting_details 'calc w=1/[\s^2^(Fo^2^)+(0.0185P)^2^+0.1840P] where P=(Fo^2^+2Fc^2^)/3'
_refine_ls_weighting_scheme calc
_refine_ls_wR_factor_gt 0.0539
_refine_ls_wR_factor_ref 0.0578
_reflns_number_gt 3667
_reflns_number_total 4399
_reflns_threshold_expression >2sigma(I)
_cod_data_source_file om6b00642_si_003.cif
_cod_data_source_block 20150120
_cod_depositor_comments 'Adding full bibliography for 4086699--4086700.cif.'
_cod_original_cell_volume 2152.12(19)
_cod_database_code 4086699
_chemical_oxdiff_formula C20H20N4O4W1
_reflns_odcompleteness_completeness 99.75
_reflns_odcompleteness_iscentric 1
_reflns_odcompleteness_theta 26.32
_olex2_refinement_description
;
1. Fixed Uiso
 At 1.2 times of:
  All C(H) groups
2. Restrained distances
 P1-H1
 0.9 with sigma of 0.02
3.a Aromatic/amide H refined with riding coordinates:
 C6(H6), C7(H7), C8(H8), C9(H9), C16(H16), C17(H17), C18(H18), C19(H19),
 C22(H22), C23(H23), C24(H24), C25(H25)
;
_olex2_submission_special_instructions 'No special instructions were received'

loop_
_space_group_symop_id
_space_group_symop_operation_xyz
1 'x, y, z'
2 '-x+1/2, y+1/2, -z+1/2'
3 '-x, -y, -z'
4 'x-1/2, -y-1/2, z-1/2'

loop_
_atom_site_label
_atom_site_type_symbol
_atom_site_fract_x
_atom_site_fract_y
_atom_site_fract_z
_atom_site_U_iso_or_equiv
_atom_site_adp_type
_atom_site_occupancy
_atom_site_calc_flag
_atom_site_refinement_flags_posn
W1 W 0.171362(10) 0.79805(3) 0.384797(9) 0.03620(7) Uani 1 d .
P1 P 0.22469(6) 0.92621(17) 0.50808(6) 0.0372(3) Uani 1 d D
O1 O 0.3398(2) 0.6504(6) 0.3685(2) 0.0873(13) Uani 1 d .
O2 O 0.2084(3) 1.2025(5) 0.3060(2) 0.0794(12) Uani 1 d .
O3 O 0.1112(2) 0.6186(6) 0.2314(2) 0.0914(14) Uani 1 d .
O4 O 0.01249(19) 0.9888(6) 0.4142(2) 0.0749(11) Uani 1 d .
O5 O 0.1256(2) 0.3717(5) 0.4418(2) 0.0764(11) Uani 1 d .
C1 C 0.2793(3) 0.6989(7) 0.3736(3) 0.0504(12) Uani 1 d .
C2 C 0.1959(3) 1.0593(7) 0.3358(2) 0.0498(12) Uani 1 d .
C3 C 0.1324(3) 0.6889(7) 0.2866(3) 0.0574(14) Uani 1 d .
C4 C 0.0682(3) 0.9179(7) 0.4022(3) 0.0471(11) Uani 1 d .
C5 C 0.1428(3) 0.5276(7) 0.4240(3) 0.0496(12) Uani 1 d .
C6 C 0.1329(2) 0.6007(7) 0.5936(2) 0.0458(11) Uani 1 d .
H6 H 0.1088 0.6983 0.5630 0.055 Uiso 1 calc R
C7 C 0.0899(3) 0.4593(8) 0.6228(2) 0.0547(13) Uani 1 d .
H7 H 0.0368 0.4597 0.6119 0.066 Uiso 1 calc R
C8 C 0.1254(3) 0.3152(8) 0.6687(3) 0.0605(15) Uani 1 d .
H8 H 0.0960 0.2180 0.6883 0.073 Uiso 1 calc R
C9 C 0.2035(3) 0.3140(7) 0.6857(3) 0.0530(13) Uani 1 d .
H9 H 0.2261 0.2171 0.7175 0.064 Uiso 1 calc R
C10 C 0.2499(2) 0.4563(6) 0.6562(2) 0.0375(10) Uani 1 d .
C11 C 0.2136(2) 0.6013(6) 0.6090(2) 0.0345(9) Uani 1 d .
C12 C 0.2595(2) 0.7506(6) 0.5792(2) 0.0351(10) Uani 1 d .
C13 C 0.3370(2) 0.7685(6) 0.5990(2) 0.0338(10) Uani 1 d .
C14 C 0.3766(2) 0.6168(7) 0.6459(2) 0.0345(9) Uani 1 d .
C15 C 0.3330(2) 0.4625(6) 0.6740(2) 0.0368(10) Uani 1 d .
C16 C 0.3715(3) 0.3172(7) 0.7197(3) 0.0494(12) Uani 1 d .
H16 H 0.3433 0.2166 0.7389 0.059 Uiso 1 calc R
C17 C 0.4493(3) 0.3202(7) 0.7365(3) 0.0548(13) Uani 1 d .
H17 H 0.4732 0.2241 0.7678 0.066 Uiso 1 calc R
C18 C 0.4925(3) 0.4656(8) 0.7073(3) 0.0553(13) Uani 1 d .
H18 H 0.5456 0.4650 0.7178 0.066 Uiso 1 calc R
C19 C 0.4571(2) 0.6110(7) 0.6627(2) 0.0473(11) Uani 1 d .
H19 H 0.4867 0.7077 0.6431 0.057 Uiso 1 calc R
C20 C 0.3703(2) 0.9491(6) 0.5665(2) 0.0364(10) Uani 1 d .
C21 C 0.3167(2) 1.0502(6) 0.5168(2) 0.0401(10) Uani 1 d .
C22 C 0.3350(3) 1.2200(7) 0.4807(3) 0.0528(13) Uani 1 d .
H22 H 0.2986 1.2821 0.4474 0.063 Uiso 1 calc R
C23 C 0.4085(3) 1.2977(7) 0.4947(3) 0.0587(14) Uani 1 d .
H23 H 0.4222 1.4115 0.4702 0.070 Uiso 1 calc R
C24 C 0.4613(3) 1.2047(7) 0.5451(3) 0.0544(13) Uani 1 d .
H24 H 0.5103 1.2580 0.5549 0.065 Uiso 1 calc R
C25 C 0.4425(3) 1.0337(7) 0.5814(3) 0.0485(12) Uani 1 d .
H25 H 0.4785 0.9751 0.6160 0.058 Uiso 1 calc R
H1 H 0.193(2) 1.019(6) 0.531(2) 0.096(19) Uiso 1 d D

loop_
_atom_site_aniso_label
_atom_site_aniso_U_11
_atom_site_aniso_U_22
_atom_site_aniso_U_33
_atom_site_aniso_U_23
_atom_site_aniso_U_13
_atom_site_aniso_U_12
W1 0.03469(10) 0.03594(11) 0.03627(11) -0.00007(8) -0.00266(7) 0.00139(8)
P1 0.0352(6) 0.0382(6) 0.0369(6) 0.0011(5) -0.0004(5) -0.0041(5)
O1 0.050(2) 0.117(4) 0.098(3) 0.020(3) 0.022(2) 0.030(2)
O2 0.114(3) 0.060(2) 0.068(3) 0.024(2) 0.027(2) 0.002(2)
O3 0.104(3) 0.099(3) 0.062(3) -0.033(2) -0.031(2) 0.024(3)
O4 0.045(2) 0.081(3) 0.099(3) -0.016(2) 0.009(2) 0.015(2)
O5 0.102(3) 0.0388(19) 0.092(3) -0.003(2) 0.027(2) -0.011(2)
C1 0.054(3) 0.053(3) 0.043(3) 0.009(2) 0.003(2) 0.004(3)
C2 0.060(3) 0.048(3) 0.040(3) 0.002(2) 0.004(2) 0.001(3)
C3 0.058(3) 0.056(3) 0.054(3) 0.001(3) -0.010(3) 0.020(3)
C4 0.048(3) 0.040(3) 0.050(3) -0.005(2) -0.007(2) -0.005(2)
C5 0.048(3) 0.044(3) 0.056(3) -0.008(3) 0.004(2) -0.001(2)
C6 0.037(2) 0.061(3) 0.039(2) 0.006(2) 0.003(2) -0.007(2)
C7 0.038(3) 0.080(4) 0.046(3) 0.009(3) 0.002(2) -0.017(3)
C8 0.054(3) 0.076(4) 0.051(3) 0.012(3) 0.006(3) -0.032(3)
C9 0.051(3) 0.058(3) 0.049(3) 0.015(3) 0.001(2) -0.012(3)
C10 0.040(2) 0.045(3) 0.028(2) -0.001(2) 0.0060(18) -0.010(2)
C11 0.031(2) 0.046(2) 0.027(2) 0.001(2) 0.0037(17) -0.008(2)
C12 0.032(2) 0.042(2) 0.031(2) -0.0019(19) 0.0021(18) -0.0044(19)
C13 0.033(2) 0.044(2) 0.024(2) -0.0014(19) 0.0024(18) -0.0053(19)
C14 0.032(2) 0.047(2) 0.024(2) -0.009(2) 0.0041(17) -0.004(2)
C15 0.037(2) 0.043(2) 0.030(2) -0.003(2) 0.0030(18) 0.000(2)
C16 0.052(3) 0.049(3) 0.047(3) 0.004(2) 0.005(2) -0.003(2)
C17 0.053(3) 0.062(3) 0.047(3) 0.006(3) -0.003(2) 0.017(3)
C18 0.042(3) 0.070(3) 0.052(3) -0.003(3) -0.003(2) 0.010(3)
C19 0.038(3) 0.054(3) 0.048(3) -0.007(3) 0.003(2) -0.005(2)
C20 0.040(2) 0.036(2) 0.034(2) -0.008(2) 0.0067(19) -0.009(2)
C21 0.045(3) 0.038(2) 0.036(2) -0.003(2) 0.002(2) -0.013(2)
C22 0.056(3) 0.046(3) 0.054(3) 0.007(2) -0.001(2) -0.016(2)
C23 0.068(4) 0.044(3) 0.066(3) -0.003(3) 0.019(3) -0.027(3)
C24 0.044(3) 0.050(3) 0.070(4) -0.015(3) 0.012(3) -0.021(3)
C25 0.039(3) 0.049(3) 0.057(3) -0.007(2) 0.003(2) -0.010(2)

loop_
_atom_type_symbol
_atom_type_description
_atom_type_scat_dispersion_real
_atom_type_scat_dispersion_imag
_atom_type_scat_source
C C 0.0033 0.0016 'International Tables Vol C Tables 4.2.6.8 and 6.1.1.4'
H H 0.0000 0.0000 'International Tables Vol C Tables 4.2.6.8 and 6.1.1.4'
O O 0.0106 0.0060 'International Tables Vol C Tables 4.2.6.8 and 6.1.1.4'
P P 0.1023 0.0942 'International Tables Vol C Tables 4.2.6.8 and 6.1.1.4'
W W -0.8490 6.8722 'International Tables Vol C Tables 4.2.6.8 and 6.1.1.4'

loop_
_geom_angle_atom_site_label_1
_geom_angle_atom_site_label_2
_geom_angle_atom_site_label_3
_geom_angle
C1 W1 P1 87.29(14)
C2 W1 P1 92.10(13)
C2 W1 C1 89.06(19)
C2 W1 C4 88.52(18)
C3 W1 P1 177.77(14)
C3 W1 C1 90.6(2)
C3 W1 C2 88.60(19)
C3 W1 C4 94.15(19)
C3 W1 C5 85.9(2)
C4 W1 P1 87.99(13)
C4 W1 C1 174.62(18)
C5 W1 P1 93.42(13)
C5 W1 C1 91.20(18)
C5 W1 C2 174.48(18)
C5 W1 C4 91.67(18)
W1 P1 H1 117(3)
C12 P1 W1 119.73(14)
C12 P1 H1 105(3)
C21 P1 W1 117.98(14)
C21 P1 C12 90.67(19)
C21 P1 H1 103(3)
O1 C1 W1 177.5(5)
O2 C2 W1 177.5(4)
O3 C3 W1 177.1(4)
O4 C4 W1 177.1(4)
O5 C5 W1 175.8(4)
C7 C6 H6 119.5
C7 C6 C11 120.9(4)
C11 C6 H6 119.5
C6 C7 H7 120.2
C6 C7 C8 119.7(4)
C8 C7 H7 120.2
C7 C8 H8 119.6
C9 C8 C7 120.7(4)
C9 C8 H8 119.6
C8 C9 H9 119.4
C8 C9 C10 121.3(4)
C10 C9 H9 119.4
C9 C10 C15 123.0(4)
C11 C10 C9 117.7(4)
C11 C10 C15 119.3(4)
C6 C11 C12 121.5(4)
C10 C11 C6 119.6(4)
C10 C11 C12 118.9(4)
C11 C12 P1 124.9(3)
C13 C12 P1 111.9(3)
C13 C12 C11 123.1(4)
C12 C13 C14 119.0(4)
C12 C13 C20 112.8(4)
C14 C13 C20 128.2(3)
C15 C14 C13 118.9(3)
C19 C14 C13 123.0(4)
C19 C14 C15 118.0(4)
C14 C15 C10 120.5(4)
C16 C15 C10 120.9(4)
C16 C15 C14 118.6(4)
C15 C16 H16 119.2
C17 C16 C15 121.6(4)
C17 C16 H16 119.2
C16 C17 H17 119.9
C16 C17 C18 120.2(5)
C18 C17 H17 119.9
C17 C18 H18 120.0
C19 C18 C17 120.0(4)
C19 C18 H18 120.0
C14 C19 H19 119.3
C18 C19 C14 121.4(4)
C18 C19 H19 119.3
C21 C20 C13 112.7(3)
C25 C20 C13 129.8(4)
C25 C20 C21 117.3(4)
C20 C21 P1 111.1(3)
C22 C21 P1 126.4(3)
C22 C21 C20 122.5(4)
C21 C22 H22 120.5
C21 C22 C23 119.0(4)
C23 C22 H22 120.5
C22 C23 H23 120.2
C24 C23 C22 119.5(4)
C24 C23 H23 120.2
C23 C24 H24 119.4
C23 C24 C25 121.2(4)
C25 C24 H24 119.4
C20 C25 H25 119.8
C24 C25 C20 120.4(4)
C24 C25 H25 119.8

loop_
_geom_bond_atom_site_label_1
_geom_bond_atom_site_label_2
_geom_bond_distance
W1 P1 2.5081(11)
W1 C1 2.042(5)
W1 C2 2.034(5)
W1 C3 1.999(5)
W1 C4 2.042(5)
W1 C5 2.030(5)
P1 C12 1.812(4)
P1 C21 1.807(4)
P1 H1 0.958(19)
O1 C1 1.126(5)
O2 C2 1.138(5)
O3 C3 1.144(5)
O4 C4 1.133(5)
O5 C5 1.142(5)
C6 H6 0.9300
C6 C7 1.360(6)
C6 C11 1.412(5)
C7 H7 0.9300
C7 C8 1.381(6)
C8 H8 0.9300
C8 C9 1.370(6)
C9 H9 0.9300
C9 C10 1.405(6)
C10 C11 1.404(5)
C10 C15 1.458(5)
C11 C12 1.433(5)
C12 C13 1.373(5)
C13 C14 1.454(6)
C13 C20 1.496(5)
C14 C15 1.419(6)
C14 C19 1.412(5)
C15 C16 1.404(6)
C16 H16 0.9300
C16 C17 1.365(6)
C17 H17 0.9300
C17 C18 1.381(6)
C18 H18 0.9300
C18 C19 1.373(6)
C19 H19 0.9300
C20 C21 1.406(5)
C20 C25 1.385(5)
C21 C22 1.372(6)
C22 H22 0.9300
C22 C23 1.388(6)
C23 H23 0.9300
C23 C24 1.380(7)
C24 H24 0.9300
C24 C25 1.384(6)
C25 H25 0.9300
